data_2232363
loop_
_publ_author_name
'Zhang, JingYa'
'Wang, Ling'
'Liu, Yanju'

_publ_section_title
;
 \m-Oxido-bis[bis(phenanthroline-\k^2^<i>N</i>,<i>N</i>')(sulfato-\k<i>O</i>)iron(III)]
 octahydrate
;
_journal_coeditor_code JJ2103
_journal_issue 11
_journal_name_full 'Acta Crystallographica Section E'
_journal_page_first m1568
_journal_page_last m1569
_journal_paper_doi 10.1107/S1600536811042723
_journal_volume 67
_journal_year 2011
_chemical_formula_iupac '[Fe2 O (S O4)2 (C12 H8 N2)4], 8H2 O'
_chemical_formula_moiety 'C48 H32 Fe2 N8 O9 S2, 8(H2 O)'
_chemical_formula_sum 'C48 H48 Fe2 N8 O17 S2'
_chemical_formula_weight 1184.76
_chemical_name_systematic
;
\m-Oxido-bis[bis(phenanthroline-\k^2^<i>N</i>,<i>N</i>')(sulfato-
\k<i>O</i>)iron(III)] octahydrate
;
_space_group_IT_number 15
_symmetry_cell_setting monoclinic
_symmetry_space_group_name_Hall '-C 2yc'
_symmetry_space_group_name_H-M 'C 1 2/c 1'
_atom_sites_solution_hydrogens geom
_atom_sites_solution_primary direct
_atom_sites_solution_secondary difmap
_audit_creation_method SHELXL-97
_cell_angle_alpha 90.00
_cell_angle_beta 97.289(9)
_cell_angle_gamma 90.00
_cell_formula_units_Z 4
_cell_length_a 21.589(15)
_cell_length_b 14.181(10)
_cell_length_c 16.500(12)
_cell_measurement_reflns_used 5306
_cell_measurement_temperature 273(2)
_cell_measurement_theta_max 27.27
_cell_measurement_theta_min 2.19
_cell_volume 5011(6)
_computing_cell_refinement 'SAINT (Bruker, 2007)'
_computing_data_collection 'APEX2 (Bruker, 2007)'
_computing_data_reduction 'SAINT (Bruker, 2007)'
_computing_molecular_graphics 'SHELXTL (Sheldrick, 2008)'
_computing_publication_material 'SHELXTL (Sheldrick, 2008)'
_computing_structure_refinement 'SHELXL97 (Sheldrick, 2008)'
_computing_structure_solution 'SHELXS97 (Sheldrick, 2008)'
_diffrn_ambient_temperature 273(2)
_diffrn_measured_fraction_theta_full 0.995
_diffrn_measured_fraction_theta_max 0.995
_diffrn_measurement_device_type 'Bruker APEXII CCD area-detector'
_diffrn_measurement_method '\f and \w'
_diffrn_radiation_monochromator graphite
_diffrn_radiation_source 'fine-focus sealed tube'
_diffrn_radiation_type MoK\a
_diffrn_radiation_wavelength 0.71073
_diffrn_reflns_av_R_equivalents 0.0288
_diffrn_reflns_av_sigmaI/netI 0.0343
_diffrn_reflns_limit_h_max 24
_diffrn_reflns_limit_h_min -25
_diffrn_reflns_limit_k_max 16
_diffrn_reflns_limit_k_min -15
_diffrn_reflns_limit_l_max 19
_diffrn_reflns_limit_l_min -10
_diffrn_reflns_number 11655
_diffrn_reflns_theta_full 25.00
_diffrn_reflns_theta_max 25.00
_diffrn_reflns_theta_min 2.05
_exptl_absorpt_coefficient_mu 0.745
_exptl_absorpt_correction_T_max 0.9708
_exptl_absorpt_correction_T_min 0.8652
_exptl_absorpt_correction_type multi-scan
_exptl_absorpt_process_details '(SADABS; Sheldrick, 1995)'
_exptl_crystal_colour black
_exptl_crystal_density_diffrn 1.571
_exptl_crystal_density_method 'not measured'
_exptl_crystal_description block
_exptl_crystal_F_000 2448
_exptl_crystal_size_max 0.20
_exptl_crystal_size_mid 0.10
_exptl_crystal_size_min 0.04
_refine_diff_density_max 0.655
_refine_diff_density_min -0.341
_refine_ls_extinction_method none
_refine_ls_goodness_of_fit_ref 1.049
_refine_ls_hydrogen_treatment mixed
_refine_ls_matrix_type full
_refine_ls_number_parameters 372
_refine_ls_number_reflns 4398
_refine_ls_number_restraints 15
_refine_ls_restrained_S_all 1.048
_refine_ls_R_factor_all 0.0538
_refine_ls_R_factor_gt 0.0369
_refine_ls_shift/su_max 0.000
_refine_ls_shift/su_mean 0.000
_refine_ls_structure_factor_coef Fsqd
_refine_ls_weighting_details 'calc w=1/[\s^2^(Fo^2^)+(0.0590P)^2^+4.8592P] where P=(Fo^2^+2Fc^2^)/3'
_refine_ls_weighting_scheme calc
_refine_ls_wR_factor_gt 0.0999
_refine_ls_wR_factor_ref 0.1073
_reflns_number_gt 3506
_reflns_number_total 4398
_reflns_threshold_expression I>2\s(I)
_cod_data_source_file jj2103.cif
_cod_data_source_block I
_cod_original_cell_volume 5010(6)
_cod_original_sg_symbol_H-M 'C 2/c'
_cod_database_code 2232363
_cod_database_fobs_code 2232363

loop_
_symmetry_equiv_pos_as_xyz
'x, y, z'
'-x, y, -z+1/2'
'x+1/2, y+1/2, z'
'-x+1/2, y+1/2, -z+1/2'
'-x, -y, -z'
'x, -y, z-1/2'
'-x+1/2, -y+1/2, -z'
'x+1/2, -y+1/2, z-1/2'

loop_
_atom_site_type_symbol
_atom_site_label
_atom_site_fract_x
_atom_site_fract_y
_atom_site_fract_z
_atom_site_U_iso_or_equiv
_atom_site_adp_type
_atom_site_calc_flag
_atom_site_refinement_flags
_atom_site_occupancy
_atom_site_symmetry_multiplicity
Fe Fe1 0.448260(15) 0.23530(3) 0.15718(2) 0.02377(13) Uani d . 1 1
S S1 0.33448(3) 0.07600(5) 0.16883(4) 0.03358(19) Uani d . 1 1
N N1 0.38927(10) 0.34694(15) 0.19124(14) 0.0311(5) Uani d . 1 1
N N2 0.49425(10) 0.36835(15) 0.12194(13) 0.0300(5) Uani d . 1 1
N N3 0.40007(10) 0.24313(16) 0.02909(14) 0.0324(5) Uani d . 1 1
N N4 0.50712(9) 0.15827(15) 0.08713(13) 0.0280(5) Uani d . 1 1
C C1 0.33823(14) 0.3357(2) 0.2267(2) 0.0451(8) Uani d . 1 1
H H1A 0.3242 0.2749 0.2350 0.054 Uiso calc R 1 1
C C2 0.30476(15) 0.4114(2) 0.2520(2) 0.0542(9) Uani d . 1 1
H H2A 0.2688 0.4007 0.2762 0.065 Uiso calc R 1 1
C C3 0.32438(15) 0.5010(2) 0.2414(2) 0.0529(9) Uani d . 1 1
H H3A 0.3023 0.5518 0.2591 0.063 Uiso calc R 1 1
C C4 0.37800(14) 0.5163(2) 0.20385(19) 0.0405(7) Uani d . 1 1
C C5 0.40939(12) 0.43659(18) 0.18015(16) 0.0299(6) Uani d . 1 1
C C6 0.54657(13) 0.3774(2) 0.08885(18) 0.0374(7) Uani d . 1 1
H H6A 0.5667 0.3232 0.0742 0.045 Uiso calc R 1 1
C C7 0.57287(14) 0.4650(2) 0.0749(2) 0.0468(8) Uani d . 1 1
H H7A 0.6100 0.4688 0.0519 0.056 Uiso calc R 1 1
C C8 0.54351(15) 0.5446(2) 0.0954(2) 0.0481(8) Uani d . 1 1
H H8A 0.5603 0.6034 0.0859 0.058 Uiso calc R 1 1
C C9 0.48812(14) 0.5384(2) 0.13080(18) 0.0390(7) Uani d . 1 1
C C10 0.46545(12) 0.44758(18) 0.14267(16) 0.0294(6) Uani d . 1 1
C C11 0.40202(17) 0.6080(2) 0.1890(2) 0.0527(9) Uani d . 1 1
H H11A 0.3810 0.6612 0.2037 0.063 Uiso calc R 1 1
C C12 0.45421(17) 0.6181(2) 0.1542(2) 0.0536(9) Uani d . 1 1
H H12A 0.4687 0.6784 0.1450 0.064 Uiso calc R 1 1
C C13 0.34567(14) 0.2827(2) 0.0008(2) 0.0483(8) Uani d . 1 1
H H13A 0.3242 0.3157 0.0372 0.058 Uiso calc R 1 1
C C14 0.31937(16) 0.2773(3) -0.0807(2) 0.0602(10) Uani d . 1 1
H H14A 0.2809 0.3053 -0.0975 0.072 Uiso calc R 1 1
C C15 0.35054(17) 0.2305(3) -0.1358(2) 0.0566(9) Uani d . 1 1
H H15A 0.3335 0.2263 -0.1904 0.068 Uiso calc R 1 1
C C16 0.40840(15) 0.1890(2) -0.10906(18) 0.0440(7) Uani d . 1 1
C C17 0.43098(13) 0.1969(2) -0.02581(16) 0.0327(6) Uani d . 1 1
C C18 0.56001(12) 0.1158(2) 0.11755(19) 0.0368(7) Uani d . 1 1
H H18A 0.5726 0.1188 0.1735 0.044 Uiso calc R 1 1
C C19 0.59695(14) 0.0673(2) 0.0685(2) 0.0440(8) Uani d . 1 1
H H19A 0.6337 0.0387 0.0917 0.053 Uiso calc R 1 1
C C20 0.57940(15) 0.0616(2) -0.0132(2) 0.0456(8) Uani d . 1 1
H H20A 0.6040 0.0289 -0.0460 0.055 Uiso calc R 1 1
C C21 0.52383(14) 0.1052(2) -0.04818(18) 0.0384(7) Uani d . 1 1
C C22 0.48900(12) 0.15288(18) 0.00512(16) 0.0308(6) Uani d . 1 1
C C23 0.44517(19) 0.1396(3) -0.1616(2) 0.0552(9) Uani d . 1 1
H H23A 0.4306 0.1343 -0.2169 0.066 Uiso calc R 1 1
C C24 0.50066(18) 0.1005(2) -0.1325(2) 0.0524(9) Uani d . 1 1
H H24A 0.5240 0.0701 -0.1683 0.063 Uiso calc R 1 1
O O1 0.5000 0.22796(18) 0.2500 0.0307(6) Uani d S 1 2
O O1W 0.65938(13) 0.2776(2) 0.01141(19) 0.0760(8) Uani d D 1 1
O O2 0.39311(9) 0.13274(15) 0.17760(13) 0.0445(5) Uani d . 1 1
O O2W 0.32992(16) 0.80292(19) 0.14393(18) 0.0765(8) Uani d D 1 1
O O3 0.31002(12) 0.0750(2) 0.08246(15) 0.0694(7) Uani d . 1 1
O O3W 0.21915(15) 0.9578(3) 0.9884(2) 0.1018(11) Uani d D 1 1
O O4 0.35088(12) -0.01746(17) 0.19715(18) 0.0709(8) Uani d . 1 1
O O4W 0.26638(15) 0.1716(2) 0.36928(17) 0.0777(8) Uani d D 1 1
O O5 0.29116(11) 0.12164(18) 0.21519(16) 0.0640(7) Uani d . 1 1
H H2WA 0.334(2) 0.792(3) 0.0943(11) 0.096 Uiso d D 1 1
H H4WA 0.2455(19) 0.220(2) 0.352(2) 0.096 Uiso d D 1 1
H H2WB 0.333(2) 0.8619(9) 0.151(2) 0.096 Uiso d D 1 1
H H1WA 0.6784(19) 0.250(3) 0.0541(19) 0.096 Uiso d D 1 1
H H4WB 0.2867(18) 0.153(3) 0.3310(18) 0.096 Uiso d D 1 1
H H1WB 0.6807(17) 0.3280(18) 0.008(3) 0.096 Uiso d D 1 1
H H3WB 0.2496(13) 0.936(3) 0.966(3) 0.096 Uiso d D 1 1
H H3WA 0.2316(17) 1.0085(18) 1.013(3) 0.096 Uiso d D 1 1

loop_
_atom_site_aniso_label
_atom_site_aniso_U_11
_atom_site_aniso_U_22
_atom_site_aniso_U_33
_atom_site_aniso_U_12
_atom_site_aniso_U_13
_atom_site_aniso_U_23
Fe1 0.0213(2) 0.0267(2) 0.0239(2) 0.00157(14) 0.00528(14) -0.00084(15)
S1 0.0288(4) 0.0339(4) 0.0391(4) -0.0059(3) 0.0086(3) -0.0057(3)
N1 0.0267(11) 0.0321(13) 0.0356(13) 0.0037(9) 0.0089(10) -0.0025(10)
N2 0.0285(12) 0.0313(12) 0.0305(12) 0.0006(9) 0.0054(9) 0.0018(10)
N3 0.0249(12) 0.0375(13) 0.0338(13) -0.0004(9) -0.0003(10) 0.0025(10)
N4 0.0270(11) 0.0290(12) 0.0285(12) 0.0002(9) 0.0057(9) -0.0043(9)
C1 0.0353(16) 0.0445(18) 0.059(2) -0.0010(13) 0.0179(15) -0.0051(15)
C2 0.0362(17) 0.061(2) 0.070(2) 0.0075(15) 0.0244(17) -0.0127(19)
C3 0.0414(18) 0.055(2) 0.062(2) 0.0223(15) 0.0065(16) -0.0137(17)
C4 0.0385(16) 0.0369(17) 0.0448(18) 0.0129(13) -0.0001(14) -0.0047(14)
C5 0.0280(13) 0.0315(15) 0.0288(15) 0.0064(11) -0.0014(11) -0.0006(11)
C6 0.0326(15) 0.0409(17) 0.0402(17) -0.0023(12) 0.0101(13) 0.0034(13)
C7 0.0376(17) 0.055(2) 0.049(2) -0.0118(15) 0.0106(14) 0.0064(16)
C8 0.0517(19) 0.0401(18) 0.051(2) -0.0160(15) 0.0028(16) 0.0063(15)
C9 0.0460(17) 0.0319(15) 0.0370(16) -0.0044(13) -0.0021(13) 0.0050(13)
C10 0.0312(14) 0.0285(14) 0.0270(14) 0.0011(11) -0.0021(11) 0.0011(11)
C11 0.065(2) 0.0285(16) 0.063(2) 0.0141(15) 0.0031(18) -0.0055(15)
C12 0.070(2) 0.0262(16) 0.063(2) -0.0002(15) 0.0034(19) 0.0021(15)
C13 0.0364(17) 0.060(2) 0.0479(19) 0.0023(15) 0.0028(14) 0.0070(16)
C14 0.0385(18) 0.079(3) 0.057(2) -0.0018(17) -0.0150(17) 0.023(2)
C15 0.057(2) 0.071(2) 0.0373(18) -0.0160(18) -0.0108(16) 0.0111(17)
C16 0.0529(19) 0.0467(18) 0.0312(16) -0.0169(15) 0.0009(14) 0.0044(14)
C17 0.0367(15) 0.0324(14) 0.0291(15) -0.0084(12) 0.0049(12) 0.0015(12)
C18 0.0297(14) 0.0370(16) 0.0441(17) 0.0026(12) 0.0057(12) -0.0030(13)
C19 0.0305(15) 0.0391(17) 0.064(2) 0.0040(12) 0.0138(15) -0.0052(15)
C20 0.0472(18) 0.0387(17) 0.057(2) -0.0020(14) 0.0297(16) -0.0101(15)
C21 0.0473(17) 0.0331(15) 0.0386(17) -0.0110(13) 0.0206(14) -0.0049(13)
C22 0.0366(15) 0.0283(14) 0.0285(14) -0.0067(11) 0.0083(12) -0.0002(11)
C23 0.081(3) 0.058(2) 0.0278(17) -0.0188(19) 0.0112(17) -0.0084(15)
C24 0.074(2) 0.051(2) 0.0370(18) -0.0136(18) 0.0265(17) -0.0101(15)
O1 0.0298(14) 0.0383(15) 0.0241(13) 0.000 0.0038(11) 0.000
O1W 0.0698(19) 0.077(2) 0.084(2) 0.0032(15) 0.0218(16) 0.0093(16)
O2 0.0327(11) 0.0473(12) 0.0547(14) -0.0119(9) 0.0102(10) -0.0007(10)
O2W 0.109(2) 0.0455(15) 0.076(2) -0.0050(16) 0.0158(18) -0.0005(14)
O3 0.0637(16) 0.089(2) 0.0500(15) -0.0046(14) -0.0119(12) -0.0159(14)
O3W 0.081(2) 0.119(3) 0.104(3) -0.027(2) 0.005(2) -0.030(2)
O4 0.0770(18) 0.0403(14) 0.094(2) -0.0042(12) 0.0056(15) 0.0135(13)
O4W 0.078(2) 0.096(2) 0.0598(18) 0.0219(16) 0.0127(15) -0.0060(16)
O5 0.0531(14) 0.0703(17) 0.0763(18) -0.0122(12) 0.0377(13) -0.0198(14)

loop_
_atom_type_symbol
_atom_type_description
_atom_type_scat_dispersion_real
_atom_type_scat_dispersion_imag
_atom_type_scat_source
C C 0.0033 0.0016 'International Tables Vol C Tables 4.2.6.8 and 6.1.1.4'
H H 0.0000 0.0000 'International Tables Vol C Tables 4.2.6.8 and 6.1.1.4'
N N 0.0061 0.0033 'International Tables Vol C Tables 4.2.6.8 and 6.1.1.4'
O O 0.0106 0.0060 'International Tables Vol C Tables 4.2.6.8 and 6.1.1.4'
S S 0.1246 0.1234 'International Tables Vol C Tables 4.2.6.8 and 6.1.1.4'
Fe Fe 0.3463 0.8444 'International Tables Vol C Tables 4.2.6.8 and 6.1.1.4'

loop_
_geom_angle_atom_site_label_1
_geom_angle_atom_site_label_2
_geom_angle_atom_site_label_3
_geom_angle_site_symmetry_1
_geom_angle
_geom_angle_publ_flag
O1 Fe1 O2 . 97.99(10) y
O1 Fe1 N4 . 94.85(9) y
O2 Fe1 N4 . 97.58(10) y
O1 Fe1 N1 . 98.39(9) y
O2 Fe1 N1 . 96.31(10) y
N4 Fe1 N1 . 159.26(9) y
O1 Fe1 N3 . 168.95(6) y
O2 Fe1 N3 . 88.80(9) y
N4 Fe1 N3 . 75.53(9) y
N1 Fe1 N3 . 89.46(9) y
O1 Fe1 N2 . 91.27(9) y
O2 Fe1 N2 . 168.33(8) y
N4 Fe1 N2 . 88.65(9) y
N1 Fe1 N2 . 75.21(10) y
N3 Fe1 N2 . 83.19(8) y
O4 S1 O5 . 113.16(17) y
O4 S1 O3 . 110.74(17) y
O5 S1 O3 . 110.24(16) y
O4 S1 O2 . 107.19(15) y
O5 S1 O2 . 107.91(14) y
O3 S1 O2 . 107.35(14) y
C1 N1 C5 . 118.0(2) ?
C1 N1 Fe1 . 125.6(2) ?
C5 N1 Fe1 . 116.24(17) ?
C6 N2 C10 . 118.0(2) ?
C6 N2 Fe1 . 128.21(19) ?
C10 N2 Fe1 . 113.67(18) ?
C13 N3 C17 . 117.1(3) ?
C13 N3 Fe1 . 129.5(2) ?
C17 N3 Fe1 . 113.38(17) ?
C18 N4 C22 . 118.3(2) ?
C18 N4 Fe1 . 124.80(19) ?
C22 N4 Fe1 . 116.94(17) ?
N1 C1 C2 . 122.4(3) ?
N1 C1 H1A . 118.8 ?
C2 C1 H1A . 118.8 ?
C3 C2 C1 . 120.2(3) ?
C3 C2 H2A . 119.9 ?
C1 C2 H2A . 119.9 ?
C2 C3 C4 . 119.4(3) ?
C2 C3 H3A . 120.3 ?
C4 C3 H3A . 120.3 ?
C3 C4 C5 . 117.2(3) ?
C3 C4 C11 . 123.7(3) ?
C5 C4 C11 . 119.1(3) ?
N1 C5 C4 . 122.8(3) ?
N1 C5 C10 . 117.3(2) ?
C4 C5 C10 . 119.8(3) ?
N2 C6 C7 . 122.8(3) ?
N2 C6 H6A . 118.6 ?
C7 C6 H6A . 118.6 ?
C8 C7 C6 . 119.1(3) ?
C8 C7 H7A . 120.5 ?
C6 C7 H7A . 120.5 ?
C7 C8 C9 . 120.1(3) ?
C7 C8 H8A . 119.9 ?
C9 C8 H8A . 119.9 ?
C8 C9 C10 . 116.7(3) ?
C8 C9 C12 . 123.9(3) ?
C10 C9 C12 . 119.4(3) ?
N2 C10 C9 . 123.4(3) ?
N2 C10 C5 . 117.4(2) ?
C9 C10 C5 . 119.3(2) ?
C12 C11 C4 . 121.0(3) ?
C12 C11 H11A . 119.5 ?
C4 C11 H11A . 119.5 ?
C11 C12 C9 . 121.4(3) ?
C11 C12 H12A . 119.3 ?
C9 C12 H12A . 119.3 ?
N3 C13 C14 . 123.3(3) ?
N3 C13 H13A . 118.4 ?
C14 C13 H13A . 118.4 ?
C15 C14 C13 . 119.5(3) ?
C15 C14 H14A . 120.2 ?
C13 C14 H14A . 120.2 ?
C14 C15 C16 . 119.2(3) ?
C14 C15 H15A . 120.4 ?
C16 C15 H15A . 120.4 ?
C15 C16 C17 . 117.4(3) ?
C15 C16 C23 . 123.8(3) ?
C17 C16 C23 . 118.8(3) ?
N3 C17 C16 . 123.5(3) ?
N3 C17 C22 . 116.9(2) ?
C16 C17 C22 . 119.5(3) ?
N4 C18 C19 . 122.2(3) ?
N4 C18 H18A . 118.9 ?
C19 C18 H18A . 118.9 ?
C20 C19 C18 . 120.0(3) ?
C20 C19 H19A . 120.0 ?
C18 C19 H19A . 120.0 ?
C19 C20 C21 . 119.9(3) ?
C19 C20 H20A . 120.1 ?
C21 C20 H20A . 120.1 ?
C22 C21 C20 . 116.9(3) ?
C22 C21 C24 . 119.2(3) ?
C20 C21 C24 . 123.9(3) ?
N4 C22 C21 . 122.8(3) ?
N4 C22 C17 . 117.2(2) ?
C21 C22 C17 . 120.0(3) ?
C24 C23 C16 . 121.4(3) ?
C24 C23 H23A . 119.3 ?
C16 C23 H23A . 119.3 ?
C23 C24 C21 . 121.0(3) ?
C23 C24 H24A . 119.5 ?
C21 C24 H24A . 119.5 ?
Fe1 O1 Fe1 2_655 173.30(17) ?
H1WA O1W H1WB . 103(2) ?
S1 O2 Fe1 . 157.16(15) ?
H2WA O2W H2WB . 107(2) ?
H3WB O3W H3WA . 107.4 ?
H4WA O4W H4WB . 107(2) ?

loop_
_geom_bond_atom_site_label_1
_geom_bond_atom_site_label_2
_geom_bond_site_symmetry_2
_geom_bond_distance
_geom_bond_publ_flag
Fe1 O1 . 1.7804(10) y
Fe1 O2 . 1.936(2) y
Fe1 N4 . 2.125(2) y
Fe1 N1 . 2.151(2) y
Fe1 N3 . 2.237(3) y
Fe1 N2 . 2.243(2) y
S1 O4 . 1.435(3) y
S1 O5 . 1.435(2) y
S1 O3 . 1.456(3) y
S1 O2 . 1.491(2) y
N1 C1 . 1.321(4) y
N1 C5 . 1.363(3) y
N2 C6 . 1.322(3) y
N2 C10 . 1.349(3) y
N3 C13 . 1.332(4) y
N3 C17 . 1.360(4) y
N4 C18 . 1.331(3) y
N4 C22 . 1.362(3) y
C1 C2 . 1.387(4) ?
C1 H1A . 0.9300 ?
C2 C3 . 1.358(5) ?
C2 H2A . 0.9300 ?
C3 C4 . 1.398(4) ?
C3 H3A . 0.9300 ?
C4 C5 . 1.399(4) ?
C4 C11 . 1.432(5) ?
C5 C10 . 1.436(4) ?
C6 C7 . 1.397(4) ?
C6 H6A . 0.9300 ?
C7 C8 . 1.358(5) ?
C7 H7A . 0.9300 ?
C8 C9 . 1.399(4) ?
C8 H8A . 0.9300 ?
C9 C10 . 1.400(4) ?
C9 C12 . 1.427(4) ?
C11 C12 . 1.335(5) ?
C11 H11A . 0.9300 ?
C12 H12A . 0.9300 ?
C13 C14 . 1.393(5) ?
C13 H13A . 0.9300 ?
C14 C15 . 1.370(5) ?
C14 H14A . 0.9300 ?
C15 C16 . 1.401(5) ?
C15 H15A . 0.9300 ?
C16 C17 . 1.403(4) ?
C16 C23 . 1.431(5) ?
C17 C22 . 1.434(4) ?
C18 C19 . 1.389(4) ?
C18 H18A . 0.9300 ?
C19 C20 . 1.355(5) ?
C19 H19A . 0.9300 ?
C20 C21 . 1.407(5) ?
C20 H20A . 0.9300 ?
C21 C22 . 1.401(4) ?
C21 C24 . 1.419(4) ?
C23 C24 . 1.351(5) ?
C23 H23A . 0.9300 ?
C24 H24A . 0.9300 ?
O1 Fe1 2_655 1.7804(10) ?
O1W H1WA . 0.861(10) ?
O1W H1WB . 0.856(10) ?
O2W H2WA . 0.849(10) ?
O2W H2WB . 0.845(10) ?
O3W H3WB . 0.848(7) ?
O3W H3WA . 0.849(7) ?
O4W H4WA . 0.851(10) ?
O4W H4WB . 0.854(10) ?

loop_
_geom_hbond_atom_site_label_D
_geom_hbond_atom_site_label_H
_geom_hbond_atom_site_label_A
_geom_hbond_site_symmetry_A
_geom_hbond_distance_DH
_geom_hbond_distance_HA
_geom_hbond_distance_DA
_geom_hbond_angle_DHA
O3W H3WA O3 1_566 0.849(7) 2.14(3) 2.872(4) 144(4)
O2W H2WB O4 1_565 0.845(10) 1.894(15) 2.713(4) 163(4)
O4W H4WB O5 . 0.854(10) 1.98(2) 2.756(4) 151(4)
O1W H1WB O3W 3_544 0.856(10) 2.061(12) 2.909(5) 171(4)
O1W H1WA O4W 2_655 0.861(10) 1.970(17) 2.811(5) 165(5)
O3W H3WB O4W 6_566 0.848(7) 2.28(3) 2.964(5) 138(3)
